data_1554641
loop_
_publ_author_name
'Yang, Jie'
'Gao, Heqi'
'Wang, Yunsheng'
'Yu, Yun'
'Gong, Yanbin'
'Fang, Manman'
'Ding, Dan'
'Hu, Wenping'
'Tang, Ben Zhong'
'Li, Zhen'

_publ_section_title
;
 The odd--even effect of alkyl chain in organic room temperature
 phosphorescence luminogens and the corresponding in vivo imaging
;
_journal_issue 7
_journal_name_full 'Materials Chemistry Frontiers'
_journal_page_first 1391
_journal_paper_doi 10.1039/C9QM00108E
_journal_volume 3
_journal_year 2019
_chemical_formula_sum 'C17 H19 N O2 S'
_chemical_formula_weight 301.39
_space_group_crystal_system monoclinic
_space_group_IT_number 14
_space_group_name_Hall '-P 2yn'
_space_group_name_H-M_alt 'P 1 21/n 1'
_atom_sites_solution_hydrogens geom
_audit_block_doi 10.5517/ccdc.csd.cc212fbx
_audit_creation_method SHELXL-2014/7
_audit_update_record
;
2018-11-15 deposited with the CCDC.	2019-04-02 downloaded from the CCDC.
;
_cell_angle_alpha 90
_cell_angle_beta 95.331(4)
_cell_angle_gamma 90
_cell_formula_units_Z 4
_cell_length_a 11.377(3)
_cell_length_b 9.712(3)
_cell_length_c 13.362(4)
_cell_measurement_reflns_used 6202
_cell_measurement_temperature 100(2)
_cell_measurement_theta_max 29.14
_cell_measurement_theta_min 2.25
_cell_volume 1470.0(7)
_computing_cell_refinement 'Bruker SAINT'
_computing_data_collection 'Bruker APEX2'
_computing_data_reduction 'Bruker SAINT'
_computing_molecular_graphics 'Bruker SHELXTL'
_computing_publication_material 'Bruker SHELXTL'
_computing_structure_refinement 'SHELXL-2014/7 (Sheldrick, 2014)'
_computing_structure_solution 'SHELXS-97 (Sheldrick, 2008)'
_diffrn_ambient_temperature 100(2)
_diffrn_measured_fraction_theta_full 0.994
_diffrn_measured_fraction_theta_max 0.988
_diffrn_measurement_device_type 'Bruker APEX-II CCD'
_diffrn_measurement_method '\f and \w scans'
_diffrn_radiation_type MoK\a
_diffrn_radiation_wavelength 0.71073
_diffrn_reflns_av_R_equivalents 0.0325
_diffrn_reflns_av_unetI/netI 0.0311
_diffrn_reflns_Laue_measured_fraction_full 0.994
_diffrn_reflns_Laue_measured_fraction_max 0.988
_diffrn_reflns_limit_h_max 15
_diffrn_reflns_limit_h_min -15
_diffrn_reflns_limit_k_max 13
_diffrn_reflns_limit_k_min -13
_diffrn_reflns_limit_l_max 17
_diffrn_reflns_limit_l_min -18
_diffrn_reflns_number 13816
_diffrn_reflns_point_group_measured_fraction_full 0.994
_diffrn_reflns_point_group_measured_fraction_max 0.988
_diffrn_reflns_theta_full 25.242
_diffrn_reflns_theta_max 29.225
_diffrn_reflns_theta_min 2.250
_exptl_absorpt_coefficient_mu 0.224
_exptl_absorpt_correction_type none
_exptl_crystal_colour colourless
_exptl_crystal_density_diffrn 1.362
_exptl_crystal_density_meas 1.362
_exptl_crystal_description block
_exptl_crystal_F_000 640
_exptl_crystal_size_max 0.130
_exptl_crystal_size_mid 0.120
_exptl_crystal_size_min 0.100
_refine_diff_density_max 0.387
_refine_diff_density_min -0.497
_refine_diff_density_rms 0.070
_refine_ls_extinction_method none
_refine_ls_goodness_of_fit_ref 1.094
_refine_ls_hydrogen_treatment constr
_refine_ls_matrix_type full
_refine_ls_number_parameters 191
_refine_ls_number_reflns 3948
_refine_ls_number_restraints 0
_refine_ls_restrained_S_all 1.094
_refine_ls_R_factor_all 0.0426
_refine_ls_R_factor_gt 0.0358
_refine_ls_shift/su_max 0.000
_refine_ls_shift/su_mean 0.000
_refine_ls_structure_factor_coef Fsqd
_refine_ls_weighting_details 'w=1/[\s^2^(Fo^2^)+(0.0563P)^2^+0.6198P] where P=(Fo^2^+2Fc^2^)/3'
_refine_ls_weighting_scheme calc
_refine_ls_wR_factor_gt 0.0966
_refine_ls_wR_factor_ref 0.1111
_reflns_Friedel_coverage 0.000
_reflns_number_gt 3437
_reflns_number_total 3948
_reflns_threshold_expression 'I > 2\s(I)'
_cod_data_source_file c9qm00108e2.cif
_cod_data_source_block mo_170329h_0m
_cod_original_sg_symbol_H-M 'P 21/n'
_cod_database_code 1554641
_shelx_shelxl_version_number 2014/7
_shelx_space_group_comment
; 
The symmetry employed for this shelxl refinement is uniquely defined 
by the following loop, which should always be used as a source of 
symmetry information in preference to the above space-group names. 
They are only intended as comments. 
;
_shelx_estimated_absorpt_t_min 0.971
_shelx_estimated_absorpt_t_max 0.978

loop_
_space_group_symop_operation_xyz
'x, y, z'
'-x+1/2, y+1/2, -z+1/2'
'-x, -y, -z'
'x-1/2, -y-1/2, z-1/2'

loop_
_atom_site_label
_atom_site_type_symbol
_atom_site_fract_x
_atom_site_fract_y
_atom_site_fract_z
_atom_site_U_iso_or_equiv
_atom_site_adp_type
_atom_site_occupancy
_atom_site_site_symmetry_order
_atom_site_calc_flag
_atom_site_refinement_flags_posn
_atom_site_refinement_flags_adp
C1 C 0.58362(11) 0.17836(13) 0.50057(9) 0.0147(2) Uani 1 1 d . .
C2 C 0.64774(11) 0.10922(15) 0.43020(10) 0.0187(3) Uani 1 1 d . .
H2 H 0.6386 0.1364 0.3616 0.022 Uiso 1 1 calc R U
C3 C 0.72385(11) 0.00213(15) 0.45983(10) 0.0204(3) Uani 1 1 d . .
H3 H 0.7654 -0.0432 0.4108 0.024 Uiso 1 1 calc R U
C4 C 0.74091(11) -0.04061(14) 0.55953(11) 0.0196(3) Uani 1 1 d . .
H4 H 0.7931 -0.1143 0.5788 0.024 Uiso 1 1 calc R U
C5 C 0.68017(11) 0.02650(13) 0.62979(10) 0.0165(2) Uani 1 1 d . .
H5 H 0.6911 -0.0006 0.6983 0.020 Uiso 1 1 calc R U
C6 C 0.60266(11) 0.13412(13) 0.60085(9) 0.0142(2) Uani 1 1 d . .
C7 C 0.41805(11) 0.29665(13) 0.63150(9) 0.0146(2) Uani 1 1 d . .
C8 C 0.32783(11) 0.33829(14) 0.68940(10) 0.0184(3) Uani 1 1 d . .
H8 H 0.3312 0.3144 0.7585 0.022 Uiso 1 1 calc R U
C9 C 0.23369(12) 0.41438(15) 0.64569(11) 0.0214(3) Uani 1 1 d . .
H9 H 0.1721 0.4437 0.6842 0.026 Uiso 1 1 calc R U
C10 C 0.23138(12) 0.44700(15) 0.54387(11) 0.0217(3) Uani 1 1 d . .
H10 H 0.1675 0.4998 0.5134 0.026 Uiso 1 1 calc R U
C11 C 0.31908(12) 0.40487(14) 0.48617(10) 0.0194(3) Uani 1 1 d . .
H11 H 0.3139 0.4281 0.4168 0.023 Uiso 1 1 calc R U
C12 C 0.41639(11) 0.32774(13) 0.52861(9) 0.0150(2) Uani 1 1 d . .
C13 C 0.51203(12) 0.34585(14) 0.36998(9) 0.0179(3) Uani 1 1 d . .
H13A H 0.5962 0.3511 0.3571 0.022 Uiso 1 1 calc R U
H13B H 0.4815 0.4413 0.3710 0.022 Uiso 1 1 calc R U
C14 C 0.44496(11) 0.26927(14) 0.28282(9) 0.0168(2) Uani 1 1 d . .
H14A H 0.4615 0.1694 0.2892 0.020 Uiso 1 1 calc R U
H14B H 0.3591 0.2831 0.2852 0.020 Uiso 1 1 calc R U
C15 C 0.48148(11) 0.32118(14) 0.18253(9) 0.0159(2) Uani 1 1 d . .
H15A H 0.5686 0.3182 0.1838 0.019 Uiso 1 1 calc R U
H15B H 0.4563 0.4182 0.1730 0.019 Uiso 1 1 calc R U
C16 C 0.42739(11) 0.23543(14) 0.09430(9) 0.0168(2) Uani 1 1 d . .
H16A H 0.4467 0.1372 0.1070 0.020 Uiso 1 1 calc R U
H16B H 0.3404 0.2450 0.0896 0.020 Uiso 1 1 calc R U
C17 C 0.47138(13) 0.27809(16) -0.00553(10) 0.0223(3) Uani 1 1 d . .
H17A H 0.4567 0.3766 -0.0167 0.033 Uiso 1 1 calc R U
H17B H 0.4294 0.2253 -0.0602 0.033 Uiso 1 1 calc R U
H17C H 0.5563 0.2598 -0.0038 0.033 Uiso 1 1 calc R U
N1 N 0.50468(9) 0.28445(11) 0.47026(8) 0.0152(2) Uani 1 1 d . .
O1 O 0.62200(9) 0.33490(12) 0.72875(8) 0.0290(3) Uani 1 1 d . .
O2 O 0.50963(11) 0.13003(12) 0.77150(8) 0.0304(3) Uani 1 1 d . .
S1 S 0.54284(3) 0.22447(3) 0.69564(2) 0.01702(10) Uani 1 1 d . .

loop_
_atom_site_aniso_label
_atom_site_aniso_U_11
_atom_site_aniso_U_22
_atom_site_aniso_U_33
_atom_site_aniso_U_23
_atom_site_aniso_U_13
_atom_site_aniso_U_12
C1 0.0158(5) 0.0147(6) 0.0134(5) -0.0014(4) -0.0003(4) -0.0035(4)
C2 0.0193(6) 0.0230(7) 0.0140(6) -0.0034(5) 0.0020(4) -0.0036(5)
C3 0.0174(6) 0.0221(7) 0.0221(6) -0.0071(5) 0.0045(5) -0.0020(5)
C4 0.0177(6) 0.0154(6) 0.0257(7) -0.0021(5) 0.0015(5) 0.0000(5)
C5 0.0166(5) 0.0152(6) 0.0176(6) 0.0008(4) 0.0003(4) -0.0029(4)
C6 0.0158(5) 0.0140(6) 0.0128(5) -0.0017(4) 0.0010(4) -0.0027(4)
C7 0.0161(5) 0.0132(6) 0.0142(6) 0.0002(4) -0.0004(4) -0.0016(4)
C8 0.0194(6) 0.0179(6) 0.0184(6) 0.0004(5) 0.0035(5) -0.0015(5)
C9 0.0180(6) 0.0213(7) 0.0251(7) -0.0004(5) 0.0023(5) -0.0004(5)
C10 0.0193(6) 0.0199(7) 0.0249(7) 0.0002(5) -0.0037(5) 0.0022(5)
C11 0.0231(6) 0.0173(6) 0.0167(6) 0.0009(5) -0.0044(5) 0.0000(5)
C12 0.0176(5) 0.0121(6) 0.0148(6) -0.0014(4) -0.0005(4) -0.0026(4)
C13 0.0235(6) 0.0181(6) 0.0117(5) 0.0022(4) -0.0009(4) -0.0063(5)
C14 0.0198(6) 0.0181(6) 0.0123(5) 0.0003(4) -0.0001(4) -0.0051(5)
C15 0.0182(5) 0.0166(6) 0.0128(5) 0.0005(4) 0.0014(4) -0.0021(4)
C16 0.0181(6) 0.0193(6) 0.0129(6) -0.0012(4) 0.0013(4) -0.0003(5)
C17 0.0261(7) 0.0284(8) 0.0127(6) 0.0002(5) 0.0036(5) 0.0030(5)
N1 0.0184(5) 0.0169(5) 0.0102(5) 0.0003(4) 0.0002(4) -0.0012(4)
O1 0.0235(5) 0.0295(6) 0.0315(6) -0.0171(5) -0.0110(4) 0.0040(4)
O2 0.0422(6) 0.0351(6) 0.0152(5) 0.0096(4) 0.0105(4) 0.0164(5)
S1 0.02090(17) 0.01861(18) 0.01102(16) -0.00161(11) -0.00127(11) 0.00421(11)

loop_
_atom_type_symbol
_atom_type_description
_atom_type_scat_dispersion_real
_atom_type_scat_dispersion_imag
_atom_type_scat_source
C C 0.0033 0.0016 'International Tables Vol C Tables 4.2.6.8 and 6.1.1.4'
H H 0.0000 0.0000 'International Tables Vol C Tables 4.2.6.8 and 6.1.1.4'
N N 0.0061 0.0033 'International Tables Vol C Tables 4.2.6.8 and 6.1.1.4'
O O 0.0106 0.0060 'International Tables Vol C Tables 4.2.6.8 and 6.1.1.4'
S S 0.1246 0.1234 'International Tables Vol C Tables 4.2.6.8 and 6.1.1.4'

loop_
_geom_angle_atom_site_label_1
_geom_angle_atom_site_label_2
_geom_angle_atom_site_label_3
_geom_angle
N1 C1 C6 122.58(11)
N1 C1 C2 120.92(11)
C6 C1 C2 116.50(12)
C3 C2 C1 120.91(12)
C3 C2 H2 119.5
C1 C2 H2 119.5
C2 C3 C4 121.65(12)
C2 C3 H3 119.2
C4 C3 H3 119.2
C5 C4 C3 118.44(12)
C5 C4 H4 120.8
C3 C4 H4 120.8
C4 C5 C6 120.51(12)
C4 C5 H5 119.7
C6 C5 H5 119.7
C5 C6 C1 121.98(11)
C5 C6 S1 117.20(9)
C1 C6 S1 120.43(10)
C8 C7 C12 122.27(12)
C8 C7 S1 116.83(10)
C12 C7 S1 120.36(10)
C9 C8 C7 119.91(12)
C9 C8 H8 120.0
C7 C8 H8 120.0
C8 C9 C10 118.44(12)
C8 C9 H9 120.8
C10 C9 H9 120.8
C11 C10 C9 121.95(13)
C11 C10 H10 119.0
C9 C10 H10 119.0
C10 C11 C12 120.95(12)
C10 C11 H11 119.5
C12 C11 H11 119.5
N1 C12 C7 122.53(11)
N1 C12 C11 121.00(12)
C7 C12 C11 116.47(11)
N1 C13 C14 115.44(11)
N1 C13 H13A 108.4
C14 C13 H13A 108.4
N1 C13 H13B 108.4
C14 C13 H13B 108.4
H13A C13 H13B 107.5
C15 C14 C13 110.60(10)
C15 C14 H14A 109.5
C13 C14 H14A 109.5
C15 C14 H14B 109.5
C13 C14 H14B 109.5
H14A C14 H14B 108.1
C14 C15 C16 112.04(11)
C14 C15 H15A 109.2
C16 C15 H15A 109.2
C14 C15 H15B 109.2
C16 C15 H15B 109.2
H15A C15 H15B 107.9
C17 C16 C15 112.71(11)
C17 C16 H16A 109.0
C15 C16 H16A 109.0
C17 C16 H16B 109.0
C15 C16 H16B 109.0
H16A C16 H16B 107.8
C16 C17 H17A 109.5
C16 C17 H17B 109.5
H17A C17 H17B 109.5
C16 C17 H17C 109.5
H17A C17 H17C 109.5
H17B C17 H17C 109.5
C12 N1 C1 122.43(10)
C12 N1 C13 119.41(11)
C1 N1 C13 118.06(10)
O2 S1 O1 116.98(8)
O2 S1 C6 109.76(7)
O1 S1 C6 108.92(6)
O2 S1 C7 110.36(7)
O1 S1 C7 108.04(7)
C6 S1 C7 101.68(6)

loop_
_geom_bond_atom_site_label_1
_geom_bond_atom_site_label_2
_geom_bond_distance
C1 N1 1.4017(17)
C1 C6 1.4047(17)
C1 C2 1.4124(17)
C2 C3 1.387(2)
C2 H2 0.9500
C3 C4 1.392(2)
C3 H3 0.9500
C4 C5 1.3799(18)
C4 H4 0.9500
C5 C6 1.3986(18)
C5 H5 0.9500
C6 S1 1.7313(13)
C7 C8 1.4012(18)
C7 C12 1.4060(17)
C7 S1 1.7365(13)
C8 C9 1.3848(19)
C8 H8 0.9500
C9 C10 1.395(2)
C9 H9 0.9500
C10 C11 1.3785(19)
C10 H10 0.9500
C11 C12 1.4112(18)
C11 H11 0.9500
C12 N1 1.3925(16)
C13 N1 1.4760(16)
C13 C14 1.5254(18)
C13 H13A 0.9900
C13 H13B 0.9900
C14 C15 1.5251(17)
C14 H14A 0.9900
C14 H14B 0.9900
C15 C16 1.5257(18)
C15 H15A 0.9900
C15 H15B 0.9900
C16 C17 1.5249(18)
C16 H16A 0.9900
C16 H16B 0.9900
C17 H17A 0.9800
C17 H17B 0.9800
C17 H17C 0.9800
O1 S1 1.4433(11)
O2 S1 1.4431(11)

loop_
_geom_torsion_atom_site_label_1
_geom_torsion_atom_site_label_2
_geom_torsion_atom_site_label_3
_geom_torsion_atom_site_label_4
_geom_torsion
N1 C1 C2 C3 -178.52(12)
C6 C1 C2 C3 0.90(18)
C1 C2 C3 C4 -0.6(2)
C2 C3 C4 C5 -0.2(2)
C3 C4 C5 C6 0.52(19)
C4 C5 C6 C1 -0.16(19)
C4 C5 C6 S1 -173.11(10)
N1 C1 C6 C5 178.86(11)
C2 C1 C6 C5 -0.55(18)
N1 C1 C6 S1 -8.41(17)
C2 C1 C6 S1 172.19(9)
C12 C7 C8 C9 -0.9(2)
S1 C7 C8 C9 170.66(11)
C7 C8 C9 C10 0.3(2)
C8 C9 C10 C11 0.5(2)
C9 C10 C11 C12 -0.8(2)
C8 C7 C12 N1 -178.78(12)
S1 C7 C12 N1 9.96(18)
C8 C7 C12 C11 0.61(19)
S1 C7 C12 C11 -170.66(10)
C10 C11 C12 N1 179.63(12)
C10 C11 C12 C7 0.23(19)
N1 C13 C14 C15 -166.83(11)
C13 C14 C15 C16 173.14(11)
C14 C15 C16 C17 -175.04(11)
C7 C12 N1 C1 17.44(18)
C11 C12 N1 C1 -161.91(12)
C7 C12 N1 C13 -166.31(11)
C11 C12 N1 C13 14.33(18)
C6 C1 N1 C12 -18.34(18)
C2 C1 N1 C12 161.05(12)
C6 C1 N1 C13 165.37(11)
C2 C1 N1 C13 -15.25(17)
C14 C13 N1 C12 -92.04(15)
C14 C13 N1 C1 84.37(14)
C5 C6 S1 O2 -41.78(12)
C1 C6 S1 O2 145.15(11)
C5 C6 S1 O1 87.47(11)
C1 C6 S1 O1 -85.60(11)
C5 C6 S1 C7 -158.63(10)
C1 C6 S1 C7 28.30(11)
C8 C7 S1 O2 42.75(12)
C12 C7 S1 O2 -145.52(11)
C8 C7 S1 O1 -86.27(11)
C12 C7 S1 O1 85.45(12)
C8 C7 S1 C6 159.17(10)
C12 C7 S1 C6 -29.10(12)
